data_1562388
loop_
_publ_author_name
'Pirenne, Vincent'
'Robert, Emma G. L.'
'Waser, Jerome'

_publ_section_title
;
 Catalytic (3+2) Annulation of Donor-Acceptor Aminocyclopropane Monoesters
 and Indoles
;
_journal_name_full 'Chemical Science'
_journal_paper_doi 10.1039/D1SC01127H
_journal_year 2021
_chemical_formula_moiety 'C31 H31 N3 O6 S'
_chemical_formula_sum 'C31 H31 N3 O6 S'
_chemical_formula_weight 573.65
_space_group_crystal_system monoclinic
_space_group_IT_number 14
_space_group_name_Hall '-P 2yn'
_space_group_name_H-M_alt 'P 1 21/n 1'
_atom_sites_solution_hydrogens mixed
_atom_sites_solution_primary dual
_atom_sites_solution_secondary difmap
_audit_creation_date 2020-09-04
_audit_creation_method
;
Olex2 1.3
(compiled 2020.07.31 svn.rc2a77460 for OlexSys, GUI svn.r6145)
;
_audit_update_record
;
2021-01-09 deposited with the CCDC.	2021-05-04 downloaded from the CCDC.
;
_cell_angle_alpha 90
_cell_angle_beta 98.870(4)
_cell_angle_gamma 90
_cell_formula_units_Z 4
_cell_length_a 20.0965(8)
_cell_length_b 5.88104(18)
_cell_length_c 26.5867(10)
_cell_measurement_reflns_used 15017
_cell_measurement_temperature 140.00(10)
_cell_measurement_theta_max 75.7330
_cell_measurement_theta_min 4.4070
_cell_volume 3104.7(2)
_computing_cell_refinement 'CrysAlisPro 1.171.40.84a (Rigaku OD, 2020)'
_computing_data_collection 'CrysAlisPro 1.171.40.84a (Rigaku OD, 2020)'
_computing_data_reduction 'CrysAlisPro 1.171.40.84a (Rigaku OD, 2020)'
_computing_molecular_graphics 'Olex2 1.3 (Dolomanov et al., 2009)'
_computing_publication_material 'Olex2 1.3 (Dolomanov et al., 2009)'
_computing_structure_refinement 'SHELXL 2018/3 (Sheldrick, 2015)'
_computing_structure_solution 'SHELXT  (Sheldrick, 2015)'
_diffrn_ambient_environment N~2~
_diffrn_ambient_temperature 140.00(10)
_diffrn_detector 'CCD plate'
_diffrn_detector_area_resol_mean 5.2817
_diffrn_detector_type AtlasS2
_diffrn_measured_fraction_theta_full 0.997
_diffrn_measured_fraction_theta_max 0.980
_diffrn_measurement_details
;
List of Runs (angles in degrees, time in seconds):

  # Type    Start    End  Width  t~exp~   \w     \q     \k     \f   Frames
#--------------------------------------------------------------------------
  1  \w    -80.00   5.00   1.00    2.00    --  -40.91 112.00  67.00   85
  2  \w     43.00  76.00   1.00    2.00    --   40.91-112.00 -24.00   33
  3  \w    112.00 142.00   1.00    8.00    --  112.00 112.00  67.00   30
  4  \w     59.00  94.00   1.00    8.00    --  112.00-112.00 -24.00   35
  5  \w   -113.00 -26.00   1.00    2.00    --  -40.91 -38.00   0.00   87
  6  \w    -65.00  29.00   1.00    2.00    --  -40.91  38.00   0.00   94
  7  \w     78.00 110.00   1.00    2.00    --   40.91  38.00-120.00   32
  8  \w     28.00  53.00   1.00    2.00    --   40.91 -38.00-120.00   25
  9  \w    -20.00  71.00   1.00    2.00    --   40.91 -77.00-180.00   91
 10  \w    -13.00  14.00   1.00    2.00    --   40.91 -38.00-120.00   27
 11  \w     38.00 108.00   1.00    8.00    --  112.00-104.00-105.82   70
 12  \w     62.00 102.00   1.00    8.00    --  112.00 178.00   0.00   40
 13  \w     90.00 177.00   1.00    8.00    --  112.00  45.00  30.00   87
 14  \w     44.00  71.00   1.00    8.00    --  112.00-111.00   0.00   27
 15  \w     81.00 109.00   1.00    8.00    --  112.00-111.00   0.00   28
 16  \w     37.00 103.00   1.00    8.00    --  112.00-111.00 150.00   66
 17  \w     95.00 143.00   1.00    8.00    --  112.00 -77.00 -60.00   48
 18  \w     87.00 167.00   1.00    8.00    --  112.00  45.00 120.00   80
 19  \w     62.00 113.00   1.00    8.00    --  112.00 178.00  30.00   51
 20  \w     37.00 109.00   1.00    8.00    --  112.00-111.00 120.00   72
 21  \w    106.00 150.00   1.00    8.00    --  112.00  77.00 -60.00   44
 22  \w    109.00 177.00   1.00    8.00    --  112.00 111.00 -30.00   68
 23  \w     44.00  69.00   1.00    8.00    --  112.00-111.00-150.00   25
 24  \w     79.00 137.00   1.00    8.00    --  112.00 -45.00 120.00   58
 25  \w    104.00 178.00   1.00    8.00    --  112.00  61.00  60.00   74
 26  \w     61.00 100.00   1.00    8.00    --  112.00 -77.00   0.00   39
 27  \w     30.00  56.00   1.00    8.00    --  112.00 -15.00 120.00   26
 28  \w     78.00 125.00   1.00    8.00    --  112.00 -15.00 120.00   47
 29  \w     62.00 109.00   1.00    8.00    --  112.00-111.00  60.00   47
 30  \w     41.00 134.00   1.00    8.00    --  112.00 -61.00-120.00   93
 31  \w     39.00 109.00   1.00    8.00    --  112.00-111.00-180.00   70
 32  \w     43.00 107.00   1.00    8.00    --  112.00 -94.00-180.00   64
 33  \w     42.00  95.00   1.00    8.00    --  112.00 -45.00   0.00   53
 34  \w     72.00 109.00   1.00    8.00    --  112.00-111.00 -60.00   37
 35  \w    130.00 155.00   1.00    8.00    --  112.00  77.00 150.00   25
 36  \w    103.00 138.00   1.00    8.00    --  112.00  77.00 -30.00   35
;
_diffrn_measurement_device 'four-circle diffractometer'
_diffrn_measurement_device_type 'SuperNova, Dual, Cu at home/near, AtlasS2'
_diffrn_measurement_method '\w scans'
_diffrn_orient_matrix_type 'CrysAlisPro convention (1999,Acta A55,543-557)'
_diffrn_orient_matrix_UB_11 0.0177864000
_diffrn_orient_matrix_UB_12 -0.0413178000
_diffrn_orient_matrix_UB_13 -0.0535805000
_diffrn_orient_matrix_UB_21 -0.0469006000
_diffrn_orient_matrix_UB_22 0.1965730000
_diffrn_orient_matrix_UB_23 -0.0210232000
_diffrn_orient_matrix_UB_31 0.0591202000
_diffrn_orient_matrix_UB_32 0.1683123000
_diffrn_orient_matrix_UB_33 0.0113810000
_diffrn_radiation_monochromator mirror
_diffrn_radiation_probe x-ray
_diffrn_radiation_type 'Cu K\a'
_diffrn_radiation_wavelength 1.54184
_diffrn_reflns_av_R_equivalents 0.0311
_diffrn_reflns_av_unetI/netI 0.0214
_diffrn_reflns_Laue_measured_fraction_full 0.997
_diffrn_reflns_Laue_measured_fraction_max 0.980
_diffrn_reflns_limit_h_max 25
_diffrn_reflns_limit_h_min -23
_diffrn_reflns_limit_k_max 7
_diffrn_reflns_limit_k_min -7
_diffrn_reflns_limit_l_max 33
_diffrn_reflns_limit_l_min -32
_diffrn_reflns_number 32676
_diffrn_reflns_point_group_measured_fraction_full 0.997
_diffrn_reflns_point_group_measured_fraction_max 0.980
_diffrn_reflns_theta_full 67.684
_diffrn_reflns_theta_max 76.763
_diffrn_reflns_theta_min 3.365
_diffrn_source 'micro-focus sealed X-ray tube'
_diffrn_source_type 'SuperNova (Cu) X-ray Source'
_exptl_absorpt_coefficient_mu 1.304
_exptl_absorpt_correction_T_max 1.000
_exptl_absorpt_correction_T_min 0.321
_exptl_absorpt_correction_type gaussian
_exptl_absorpt_process_details
;
CrysAlisPro 1.171.40.84a (Rigaku Oxford Diffraction, 2020)
Numerical absorption correction based on gaussian integration over
a multifaceted crystal model.
Empirical absorption correction using spherical harmonics,
implemented in SCALE3 ABSPACK scaling algorithm
;
_exptl_crystal_colour 'clear intense yellow'
_exptl_crystal_density_diffrn 1.227
_exptl_crystal_description prism
_exptl_crystal_F_000 1208
_exptl_crystal_size_max 0.538
_exptl_crystal_size_mid 0.228
_exptl_crystal_size_min 0.132
_refine_diff_density_max 0.627
_refine_diff_density_min -0.615
_refine_diff_density_rms 0.057
_refine_ls_extinction_coef 0.00077(13)
_refine_ls_extinction_expression Fc^*^=kFc[1+0.001xFc^2^\l^3^/sin(2\q)]^-1/4^
_refine_ls_extinction_method 'SHELXL-2018/3 (Sheldrick 2018)'
_refine_ls_goodness_of_fit_ref 1.074
_refine_ls_hydrogen_treatment mixed
_refine_ls_matrix_type full
_refine_ls_number_parameters 542
_refine_ls_number_reflns 6437
_refine_ls_number_restraints 731
_refine_ls_restrained_S_all 1.058
_refine_ls_R_factor_all 0.0780
_refine_ls_R_factor_gt 0.0753
_refine_ls_shift/su_max 0.000
_refine_ls_shift/su_mean 0.000
_refine_ls_structure_factor_coef Fsqd
_refine_ls_weighting_details 'w=1/[\s^2^(Fo^2^)+(0.0650P)^2^+4.4569P] where P=(Fo^2^+2Fc^2^)/3'
_refine_ls_weighting_scheme calc
_refine_ls_wR_factor_gt 0.1829
_refine_ls_wR_factor_ref 0.1849
_reflns_Friedel_coverage 0.000
_reflns_number_gt 6031
_reflns_number_total 6437
_reflns_threshold_expression 'I > 2\s(I)'
_cod_data_source_file d1sc01127h2.cif
_cod_data_source_block pv02-245
_cod_original_cell_volume 3104.65(19)
_cod_database_code 1562388
_shelx_shelxl_version_number 2018/3
_chemical_oxdiff_formula 'C31 H31 N3 O6 S1'
_shelx_space_group_comment
;
The symmetry employed for this shelxl refinement is uniquely defined
by the following loop, which should always be used as a source of
symmetry information in preference to the above space-group names.
They are only intended as comments.
;
_shelx_estimated_absorpt_t_max 0.847
_shelx_estimated_absorpt_t_min 0.541
_reflns_odcompleteness_completeness 99.66
_reflns_odcompleteness_iscentric 1
_reflns_odcompleteness_theta 74.33
_olex2_refinement_description
;
1. Fixed Uiso
 At 1.2 times of:
  All C(H) groups, All C(H,H) groups, All C(H,H,H,H,H,H) groups
 At 1.5 times of:
  All C(H,H,H) groups
2. Restrained distances
 O5-C36 = O6-C36
 1.2 with sigma of 0.01
 C39-C40 = C38-C37
 1.54 with sigma of 0.01
 O8-C39 = O7-C37
 1.43 with sigma of 0.01
 S1-C28 \\sim S1-C22
 with sigma of 0.02
3. Uiso/Uaniso restraints and constraints
O5 \\sim O6 \\sim O7 \\sim O8 \\sim C36 \\sim C37 \\sim C38 \\sim C39 \\sim
C40: within 2A with sigma of 0.005 and sigma for terminal atoms of 0.01 within
2A
C22 \\sim C23 \\sim C24 \\sim C25 \\sim C26 \\sim C27 \\sim C28 \\sim C29 \\sim
C30 \\sim C31 \\sim C32 \\sim C33 \\sim C34 \\sim C35: within 2A with sigma of
0.02 and sigma for terminal atoms of 0.04 within 2A
4. Rigid body (RIGU) restrains
 All non-hydrogen atoms
 with sigma for 1-2 distances of 0.004 and sigma for 1-3 distances of 0.004
5. Others
 Sof(O6)=Sof(O8)=Sof(C39)=Sof(H39A)=Sof(H39B)=Sof(C40)=Sof(H40A)=Sof(H40B)=
 Sof(H40C)=1-FVAR(1)
 Sof(O5)=Sof(O7)=Sof(C37)=Sof(H37A)=Sof(H37B)=Sof(C38)=Sof(H38A)=Sof(H38B)=
 Sof(H38C)=FVAR(1)
 Sof(C28)=Sof(C29)=Sof(H29)=Sof(C30)=Sof(H30)=Sof(C31)=Sof(C32)=Sof(H32)=
 Sof(C33)=Sof(H33)=Sof(C35)=Sof(H35A)=Sof(H35B)=Sof(H35C)=1-FVAR(2)
 Sof(C22)=Sof(C23)=Sof(H23)=Sof(C24)=Sof(H24)=Sof(C25)=Sof(C26)=Sof(H26)=
 Sof(C27)=Sof(H27)=Sof(C34)=Sof(H34A)=Sof(H34B)=Sof(H34C)=FVAR(2)
 Sof(H21D)=Sof(H21E)=Sof(H21F)=1-FVAR(3)
 Sof(H21A)=Sof(H21B)=Sof(H21C)=FVAR(3)
6.a Secondary CH2 refined with riding coordinates:
 C37(H37A,H37B), C39(H39A,H39B)
6.b Aromatic/amide H refined with riding coordinates:
 C23(H23), C24(H24), C26(H26), C27(H27), C29(H29), C30(H30), C32(H32), C33(H33)
6.c Disordered Me refined as rotating group:
 C21(H21A,H21B,H21C,H21D,H21E,H21F)
6.d Idealised Me refined as rotating group:
 C34(H34A,H34B,H34C), C35(H35A,H35B,H35C), C38(H38A,H38B,H38C), C40(H40A,H40B,
 H40C)
;
_smtbx_masks_void_probe_radius 1.2
_smtbx_masks_void_truncation_radius 1.2
_olex2_date_sample_data_collection 2020-09-04
_olex2_submission_special_instructions 'No special instructions were received'
_oxdiff_exptl_absorpt_empirical_details
;
Empirical correction (ABSPACK) includes:
- Absorption correction using spherical harmonics
- Frame scaling
- Detector area scaling
- B-factor correction
;
_oxdiff_exptl_absorpt_empirical_full_max 2.435
_oxdiff_exptl_absorpt_empirical_full_min 0.614

loop_
_space_group_symop_operation_xyz
'x, y, z'
'-x+1/2, y+1/2, -z+1/2'
'-x, -y, -z'
'x-1/2, -y-1/2, z-1/2'

loop_
_atom_site_label
_atom_site_type_symbol
_atom_site_fract_x
_atom_site_fract_y
_atom_site_fract_z
_atom_site_U_iso_or_equiv
_atom_site_adp_type
_atom_site_occupancy
_atom_site_site_symmetry_order
_atom_site_calc_flag
_atom_site_refinement_flags_posn
_atom_site_refinement_flags_adp
_atom_site_refinement_flags_occupancy
_atom_site_disorder_assembly
_atom_site_disorder_group
S1 S 0.59578(4) 0.82417(11) 0.28455(3) 0.0434(2) Uani 1 1 d D . . . .
O1 O 0.59586(11) 0.5817(3) 0.28987(8) 0.0523(5) Uani 1 1 d . . . . .
O2 O 0.62165(12) 0.9628(4) 0.32728(7) 0.0522(5) Uani 1 1 d . . . . .
O3 O 0.32681(13) 0.8164(4) 0.42717(8) 0.0562(6) Uani 1 1 d . . . . .
O4 O 0.44373(13) 0.1480(4) 0.42854(9) 0.0611(6) Uani 1 1 d . . . . .
O5 O 0.3982(6) 0.901(2) 0.0716(4) 0.119(3) Uani 0.438(5) 1 d D U P A 1
O6 O 0.3791(4) 0.9669(13) 0.0876(3) 0.100(2) Uani 0.562(5) 1 d D U P A 2
O7 O 0.3184(5) 0.6905(17) 0.0766(3) 0.0960(16) Uani 0.438(5) 1 d D U P A 1
O8 O 0.3517(4) 0.5740(14) 0.0704(2) 0.0975(16) Uani 0.562(5) 1 d D U P A 2
N1 N 0.34546(12) 0.4315(4) 0.20298(9) 0.0432(5) Uani 1 1 d . . . . .
N2 N 0.38263(13) 0.4832(4) 0.41416(9) 0.0480(6) Uani 1 1 d . . . . .
N3 N 0.51743(12) 0.9006(4) 0.26651(9) 0.0425(5) Uani 1 1 d . . . . .
C1 C 0.47404(15) 0.7583(5) 0.22966(10) 0.0406(6) Uani 1 1 d . . . . .
C2 C 0.47066(18) 0.8157(6) 0.17305(11) 0.0509(7) Uani 1 1 d . . . . .
C3 C 0.41115(18) 0.6716(7) 0.14809(11) 0.0537(8) Uani 1 1 d . . . . .
C4 C 0.36134(16) 0.6623(5) 0.18754(10) 0.0428(6) Uani 1 1 d . . . . .
C5 C 0.39977(15) 0.7687(5) 0.23714(10) 0.0394(6) Uani 1 1 d . . . . .
C6 C 0.37957(14) 0.6208(4) 0.27831(10) 0.0385(6) Uani 1 1 d . . . . .
C7 C 0.39135(15) 0.6430(5) 0.33030(10) 0.0418(6) Uani 1 1 d . . . . .
C8 C 0.36887(15) 0.4714(5) 0.35977(10) 0.0436(6) Uani 1 1 d . . . . .
C9 C 0.33393(16) 0.2845(5) 0.33734(12) 0.0464(7) Uani 1 1 d . . . . .
C10 C 0.32149(15) 0.2622(5) 0.28459(12) 0.0443(6) Uani 1 1 d . . . . .
C11 C 0.34609(14) 0.4283(4) 0.25504(10) 0.0386(6) Uani 1 1 d . . . . .
C12 C 0.29557(18) 0.3009(6) 0.16902(12) 0.0495(7) Uani 1 1 d . . . . .
C13 C 0.41959(17) 0.3157(5) 0.44470(12) 0.0519(7) Uani 1 1 d . . . . .
C14 C 0.42072(16) 0.3920(6) 0.49805(12) 0.0533(8) Uani 1 1 d . . . . .
C15 C 0.44978(19) 0.2908(7) 0.54339(14) 0.0610(9) Uani 1 1 d . . . . .
C16 C 0.4441(2) 0.4059(7) 0.58799(13) 0.0670(10) Uani 1 1 d . . . . .
C17 C 0.4116(2) 0.6113(8) 0.58757(13) 0.0666(10) Uani 1 1 d . . . . .
C18 C 0.38187(19) 0.7138(7) 0.54196(12) 0.0576(8) Uani 1 1 d . . . . .
C19 C 0.38713(17) 0.5970(6) 0.49782(11) 0.0519(7) Uani 1 1 d . . . . .
C20 C 0.36108(16) 0.6572(5) 0.44353(11) 0.0484(7) Uani 1 1 d . . . . .
C21 C 0.50535(19) 1.1463(5) 0.26495(16) 0.0626(9) Uani 1 1 d . . . . .
H21A H 0.502211 1.201344 0.299298 0.075 Uiso 0.39(4) 1 calc R U P . .
H21B H 0.463120 1.178752 0.242341 0.075 Uiso 0.39(4) 1 calc R U P . .
H21C H 0.542624 1.223336 0.252157 0.075 Uiso 0.39(4) 1 calc R U P . .
H21D H 0.503093 1.200944 0.229899 0.075 Uiso 0.61(4) 1 calc R U P . .
H21E H 0.542184 1.223536 0.286857 0.075 Uiso 0.61(4) 1 calc R U P . .
H21F H 0.462680 1.178952 0.277040 0.075 Uiso 0.61(4) 1 calc R U P . .
C22 C 0.6418(17) 0.906(4) 0.2361(10) 0.041(3) Uani 0.51(3) 1 d D U P B 1
C23 C 0.6473(11) 0.755(3) 0.1938(7) 0.046(3) Uani 0.51(3) 1 d . U P B 1
H23 H 0.626844 0.609418 0.193025 0.055 Uiso 0.51(3) 1 calc R U P B 1
C24 C 0.6810(7) 0.817(3) 0.1548(6) 0.050(2) Uani 0.51(3) 1 d . U P B 1
H24 H 0.684492 0.711064 0.128297 0.060 Uiso 0.51(3) 1 calc R U P B 1
C25 C 0.7103(6) 1.031(2) 0.1535(5) 0.047(2) Uani 0.51(3) 1 d . U P B 1
C26 C 0.7050(10) 1.179(3) 0.1936(8) 0.046(2) Uani 0.51(3) 1 d . U P B 1
H26 H 0.723536 1.327710 0.192978 0.055 Uiso 0.51(3) 1 calc R U P B 1
C27 C 0.6745(10) 1.118(3) 0.2333(10) 0.041(3) Uani 0.51(3) 1 d . U P B 1
H27 H 0.674993 1.222376 0.260645 0.049 Uiso 0.51(3) 1 calc R U P B 1
C28 C 0.6410(18) 0.873(5) 0.2344(10) 0.045(3) Uani 0.49(3) 1 d D U P B 2
C29 C 0.6461(13) 0.705(3) 0.2013(7) 0.048(3) Uani 0.49(3) 1 d . U P B 2
H29 H 0.624529 0.562658 0.203978 0.057 Uiso 0.49(3) 1 calc R U P B 2
C30 C 0.6835(9) 0.746(3) 0.1638(5) 0.054(2) Uani 0.49(3) 1 d . U P B 2
H30 H 0.687905 0.630024 0.139674 0.064 Uiso 0.49(3) 1 calc R U P B 2
C31 C 0.7159(8) 0.955(3) 0.1600(5) 0.055(2) Uani 0.49(3) 1 d . U P B 2
C32 C 0.7106(12) 1.121(3) 0.1963(9) 0.053(3) Uani 0.49(3) 1 d . U P B 2
H32 H 0.734540 1.260449 0.195684 0.063 Uiso 0.49(3) 1 calc R U P B 2
C33 C 0.6684(12) 1.082(4) 0.2353(9) 0.047(3) Uani 0.49(3) 1 d . U P B 2
H33 H 0.660720 1.194789 0.259385 0.056 Uiso 0.49(3) 1 calc R U P B 2
C34 C 0.7458(6) 1.099(3) 0.1094(5) 0.065(3) Uani 0.51(3) 1 d . U P B 1
H34A H 0.792573 1.140584 0.122374 0.097 Uiso 0.51(3) 1 calc R U P B 1
H34B H 0.722692 1.229437 0.091579 0.097 Uiso 0.51(3) 1 calc R U P B 1
H34C H 0.745266 0.971032 0.085743 0.097 Uiso 0.51(3) 1 calc R U P B 1
C35 C 0.7591(9) 1.000(4) 0.1191(6) 0.084(4) Uani 0.49(3) 1 d . U P B 2
H35A H 0.794495 0.884469 0.120989 0.127 Uiso 0.49(3) 1 calc R U P B 2
H35B H 0.779652 1.150989 0.124220 0.127 Uiso 0.49(3) 1 calc R U P B 2
H35C H 0.730977 0.993741 0.085505 0.127 Uiso 0.49(3) 1 calc R U P B 2
C36 C 0.3786(3) 0.7603(10) 0.09747(15) 0.0904(12) Uani 1 1 d D U . . .
C37 C 0.2864(7) 0.820(2) 0.0312(4) 0.104(2) Uani 0.438(5) 1 d D U P A 1
H37A H 0.260471 0.951211 0.041053 0.125 Uiso 0.438(5) 1 calc R U P A 1
H37B H 0.320281 0.873667 0.010638 0.125 Uiso 0.438(5) 1 calc R U P A 1
C38 C 0.2417(7) 0.647(3) 0.0036(5) 0.119(3) Uani 0.438(5) 1 d D U P A 1
H38A H 0.268448 0.540387 -0.013302 0.178 Uiso 0.438(5) 1 calc R U P A 1
H38B H 0.208416 0.721813 -0.021874 0.178 Uiso 0.438(5) 1 calc R U P A 1
H38C H 0.218392 0.563961 0.027750 0.178 Uiso 0.438(5) 1 calc R U P A 1
C39 C 0.3075(5) 0.6290(18) 0.0229(3) 0.1024(18) Uani 0.562(5) 1 d D U P A 2
H39A H 0.326613 0.752497 0.004249 0.123 Uiso 0.562(5) 1 calc R U P A 2
H39B H 0.262129 0.674511 0.029401 0.123 Uiso 0.562(5) 1 calc R U P A 2
C40 C 0.3050(5) 0.4086(18) -0.0058(3) 0.109(3) Uani 0.562(5) 1 d D U P A 2
H40A H 0.288991 0.287478 0.014608 0.163 Uiso 0.562(5) 1 calc R U P A 2
H40B H 0.350203 0.370829 -0.012802 0.163 Uiso 0.562(5) 1 calc R U P A 2
H40C H 0.274248 0.423705 -0.038041 0.163 Uiso 0.562(5) 1 calc R U P A 2
H16 H 0.4634(19) 0.320(6) 0.6217(14) 0.065(11) Uiso 1 1 d . . . . .
H15 H 0.4727(19) 0.155(7) 0.5436(14) 0.062(11) Uiso 1 1 d . . . . .
H18 H 0.3561(18) 0.869(7) 0.5407(13) 0.060(10) Uiso 1 1 d . . . . .
H17 H 0.410(2) 0.697(8) 0.6225(18) 0.087(14) Uiso 1 1 d . . . . .
H9 H 0.3230(16) 0.164(6) 0.3564(12) 0.047(9) Uiso 1 1 d . . . . .
H7 H 0.4137(16) 0.775(6) 0.3465(12) 0.042(8) Uiso 1 1 d . . . . .
H12A H 0.3069(18) 0.314(6) 0.1342(15) 0.057(10) Uiso 1 1 d . . . . .
H12B H 0.299(2) 0.138(8) 0.1764(16) 0.077(12) Uiso 1 1 d . . . . .
H10 H 0.2970(16) 0.144(6) 0.2688(12) 0.048(9) Uiso 1 1 d . . . . .
H12C H 0.2539(18) 0.368(6) 0.1660(12) 0.049(9) Uiso 1 1 d . . . . .
H1 H 0.4901(14) 0.599(5) 0.2361(10) 0.033(7) Uiso 1 1 d . . . . .
H3 H 0.4211(18) 0.509(7) 0.1393(14) 0.064(11) Uiso 1 1 d . . . . .
H5 H 0.3890(13) 0.931(5) 0.2398(10) 0.029(7) Uiso 1 1 d . . . . .
H4 H 0.3193(15) 0.749(5) 0.1751(11) 0.036(7) Uiso 1 1 d . . . . .
H2A H 0.4596(18) 0.989(6) 0.1675(13) 0.059(10) Uiso 1 1 d . . . . .
H2B H 0.514(2) 0.764(7) 0.1616(15) 0.069(11) Uiso 1 1 d . . . . .

loop_
_atom_site_aniso_label
_atom_site_aniso_U_11
_atom_site_aniso_U_22
_atom_site_aniso_U_33
_atom_site_aniso_U_23
_atom_site_aniso_U_13
_atom_site_aniso_U_12
S1 0.0570(4) 0.0323(3) 0.0367(3) 0.0005(3) -0.0066(3) -0.0004(3)
O1 0.0665(13) 0.0335(10) 0.0500(12) 0.0053(9) -0.0126(10) 0.0013(9)
O2 0.0697(14) 0.0459(12) 0.0367(10) -0.0034(9) -0.0054(9) -0.0078(10)
O3 0.0746(15) 0.0507(12) 0.0386(11) 0.0081(9) -0.0063(10) 0.0002(11)
O4 0.0692(15) 0.0503(13) 0.0598(14) 0.0148(11) -0.0028(11) 0.0009(11)
O5 0.111(6) 0.183(6) 0.059(5) 0.051(5) 0.003(4) -0.019(5)
O6 0.110(4) 0.143(4) 0.048(3) 0.029(3) 0.014(3) 0.040(4)
O7 0.094(3) 0.138(4) 0.046(2) 0.001(3) -0.021(2) -0.001(3)
O8 0.103(3) 0.134(4) 0.045(2) 0.000(2) -0.023(2) -0.019(3)
N1 0.0539(13) 0.0357(12) 0.0365(11) -0.0033(9) -0.0040(10) -0.0025(10)
N2 0.0605(15) 0.0434(13) 0.0356(12) 0.0115(10) -0.0070(10) -0.0041(11)
N3 0.0524(13) 0.0294(11) 0.0435(12) -0.0012(9) 0.0004(10) -0.0012(10)
C1 0.0520(15) 0.0314(13) 0.0366(13) 0.0010(10) 0.0011(11) 0.0011(11)
C2 0.0587(18) 0.0558(19) 0.0371(14) 0.0036(13) 0.0039(13) 0.0007(15)
C3 0.0614(19) 0.063(2) 0.0349(14) -0.0028(14) 0.0026(13) 0.0000(16)
C4 0.0530(16) 0.0379(14) 0.0343(13) 0.0014(11) -0.0027(11) 0.0022(12)
C5 0.0504(15) 0.0322(13) 0.0331(12) 0.0028(10) -0.0009(11) 0.0007(11)
C6 0.0477(14) 0.0292(12) 0.0360(12) 0.0022(10) -0.0020(10) -0.0011(11)
C7 0.0511(15) 0.0335(13) 0.0367(13) 0.0025(11) -0.0064(11) -0.0018(11)
C8 0.0529(15) 0.0400(14) 0.0349(13) 0.0049(11) -0.0019(11) -0.0002(12)
C9 0.0540(16) 0.0373(14) 0.0453(15) 0.0072(12) -0.0007(13) -0.0026(12)
C10 0.0507(16) 0.0319(13) 0.0477(15) -0.0015(12) -0.0001(12) -0.0054(12)
C11 0.0465(14) 0.0308(12) 0.0359(12) -0.0012(10) -0.0023(10) 0.0025(11)
C12 0.0587(19) 0.0399(16) 0.0445(16) -0.0093(13) -0.0095(14) 0.0023(14)
C13 0.0583(18) 0.0413(16) 0.0514(16) 0.0160(13) -0.0065(14) -0.0067(13)
C14 0.0565(17) 0.0543(17) 0.0439(15) 0.0180(13) -0.0087(13) -0.0147(14)
C15 0.062(2) 0.064(2) 0.0520(18) 0.0261(16) -0.0086(15) -0.0098(17)
C16 0.071(2) 0.081(2) 0.0414(16) 0.0253(17) -0.0135(15) -0.0211(19)
C17 0.073(2) 0.082(3) 0.0389(16) 0.0102(17) -0.0091(15) -0.0232(19)
C18 0.068(2) 0.063(2) 0.0374(15) 0.0066(14) -0.0078(14) -0.0170(17)
C19 0.0598(18) 0.0541(17) 0.0365(14) 0.0126(13) -0.0093(12) -0.0146(14)
C20 0.0591(17) 0.0466(16) 0.0350(13) 0.0097(12) -0.0065(12) -0.0113(13)
C21 0.062(2) 0.0287(14) 0.092(3) -0.0092(15) -0.0017(18) 0.0009(13)
C22 0.044(4) 0.033(6) 0.041(4) -0.012(4) -0.005(3) 0.003(4)
C23 0.051(4) 0.037(6) 0.045(6) -0.009(4) -0.003(4) 0.001(4)
C24 0.052(4) 0.049(6) 0.047(5) -0.011(4) 0.002(4) 0.005(4)
C25 0.043(3) 0.050(5) 0.046(4) -0.004(4) -0.004(3) 0.005(4)
C26 0.042(4) 0.046(6) 0.047(4) -0.003(4) -0.002(3) 0.000(5)
C27 0.033(4) 0.039(5) 0.049(5) -0.004(4) -0.003(3) -0.007(3)
C28 0.050(5) 0.039(6) 0.041(4) -0.003(4) -0.010(4) 0.002(5)
C29 0.062(4) 0.038(6) 0.040(5) 0.001(4) -0.002(3) 0.000(5)
C30 0.069(5) 0.050(6) 0.040(4) 0.003(4) 0.002(3) 0.002(5)
C31 0.060(5) 0.056(6) 0.045(4) 0.006(4) 0.000(3) -0.003(5)
C32 0.052(6) 0.048(6) 0.056(4) 0.007(5) 0.002(4) -0.010(5)
C33 0.057(6) 0.045(6) 0.034(4) 0.002(4) -0.004(4) -0.003(4)
C34 0.050(4) 0.088(8) 0.057(5) -0.011(5) 0.010(4) 0.001(5)
C35 0.087(8) 0.106(11) 0.061(6) 0.009(6) 0.010(5) -0.015(7)
C36 0.088(2) 0.139(3) 0.0398(16) 0.017(2) -0.0038(16) -0.011(2)
C37 0.109(4) 0.143(5) 0.050(3) 0.008(4) -0.017(3) 0.001(4)
C38 0.118(6) 0.155(6) 0.074(5) 0.017(5) -0.014(4) -0.019(5)
C39 0.110(3) 0.140(4) 0.046(2) 0.003(3) -0.023(3) -0.018(3)
C40 0.110(5) 0.159(6) 0.052(4) -0.006(4) -0.005(4) -0.044(5)

loop_
_atom_type_symbol
_atom_type_description
_atom_type_scat_dispersion_real
_atom_type_scat_dispersion_imag
_atom_type_scat_source
C C 0.0181 0.0091 'International Tables Vol C Tables 4.2.6.8 and 6.1.1.4'
H H 0.0000 0.0000 'International Tables Vol C Tables 4.2.6.8 and 6.1.1.4'
N N 0.0311 0.0180 'International Tables Vol C Tables 4.2.6.8 and 6.1.1.4'
O O 0.0492 0.0322 'International Tables Vol C Tables 4.2.6.8 and 6.1.1.4'
S S 0.3331 0.5567 'International Tables Vol C Tables 4.2.6.8 and 6.1.1.4'

loop_
_exptl_crystal_face_index_h
_exptl_crystal_face_index_k
_exptl_crystal_face_index_l
_exptl_crystal_face_perp_dist
-1 0 -1 0.0914
1 0 1 0.1210
0 2 1 0.3232
1 0 0 0.0985
-1 0 0 0.0944
0 -2 -1 0.6828
1 0 -1 0.0632
-1 0 1 0.0685
1 0 -2 0.0770
-1 0 2 0.1065
7 3 7 0.2789
11 1 -9 0.1715
8 0 12 0.1134
7 3 -6 0.2682
-7 -3 6 0.5776
-6 0 -14 0.1028
-13 0 -2 0.0917

loop_
_geom_angle_atom_site_label_1
_geom_angle_atom_site_label_2
_geom_angle_atom_site_label_3
_geom_angle
_geom_angle_site_symmetry_1
_geom_angle_site_symmetry_3
_geom_angle_publ_flag
O1 S1 N3 106.78(13) . . ?
O1 S1 C22 110.5(8) . . ?
O1 S1 C28 104.2(9) . . ?
O2 S1 O1 119.62(13) . . ?
O2 S1 N3 106.96(13) . . ?
O2 S1 C22 104.9(9) . . ?
O2 S1 C28 110.1(10) . . ?
N3 S1 C22 107.5(13) . . ?
N3 S1 C28 108.7(14) . . ?
C36 O7 C37 115.9(8) . . ?
C36 O8 C39 114.4(7) . . ?
C11 N1 C4 108.9(2) . . ?
C11 N1 C12 120.8(3) . . ?
C12 N1 C4 118.2(2) . . ?
C13 N2 C8 123.3(3) . . ?
C20 N2 C8 124.9(2) . . ?
C20 N2 C13 111.8(2) . . ?
C1 N3 S1 118.97(19) . . ?
C21 N3 S1 115.3(2) . . ?
C21 N3 C1 117.7(2) . . ?
N3 C1 C2 117.5(2) . . ?
N3 C1 C5 112.3(2) . . ?
C2 C1 C5 102.8(2) . . ?
C3 C2 C1 102.5(3) . . ?
C2 C3 C4 105.5(2) . . ?
C36 C3 C2 113.7(3) . . ?
C36 C3 C4 112.3(3) . . ?
N1 C4 C3 114.3(3) . . ?
N1 C4 C5 103.7(2) . . ?
C5 C4 C3 105.7(2) . . ?
C1 C5 C4 103.9(2) . . ?
C6 C5 C1 116.6(2) . . ?
C6 C5 C4 103.3(2) . . ?
C7 C6 C5 130.9(2) . . ?
C7 C6 C11 121.0(3) . . ?
C11 C6 C5 108.0(2) . . ?
C6 C7 C8 118.4(3) . . ?
C7 C8 N2 120.2(3) . . ?
C9 C8 N2 118.6(3) . . ?
C9 C8 C7 121.2(3) . . ?
C8 C9 C10 120.5(3) . . ?
C11 C10 C9 118.6(3) . . ?
N1 C11 C6 111.0(2) . . ?
N1 C11 C10 128.7(3) . . ?
C10 C11 C6 120.2(2) . . ?
O4 C13 N2 124.7(3) . . ?
O4 C13 C14 129.7(3) . . ?
N2 C13 C14 105.5(3) . . ?
C15 C14 C13 129.9(4) . . ?
C19 C14 C13 108.9(3) . . ?
C19 C14 C15 121.1(3) . . ?
C16 C15 C14 117.0(4) . . ?
C17 C16 C15 121.7(3) . . ?
C16 C17 C18 121.6(4) . . ?
C19 C18 C17 116.4(4) . . ?
C14 C19 C20 107.9(3) . . ?
C18 C19 C14 122.2(3) . . ?
C18 C19 C20 129.8(3) . . ?
O3 C20 N2 125.3(3) . . ?
O3 C20 C19 128.8(3) . . ?
N2 C20 C19 105.8(3) . . ?
C23 C22 S1 120.8(14) . . ?
C27 C22 S1 125.3(14) . . ?
C27 C22 C23 113.9(14) . . ?
C24 C23 C22 122.1(11) . . ?
C23 C24 C25 121.1(11) . . ?
C24 C25 C34 120.5(10) . . ?
C26 C25 C24 117.6(11) . . ?
C26 C25 C34 121.9(11) . . ?
C27 C26 C25 122.0(14) . . ?
C26 C27 C22 123.1(17) . . ?
C29 C28 S1 118.7(15) . . ?
C29 C28 C33 128.0(15) . . ?
C33 C28 S1 113.2(16) . . ?
C28 C29 C30 117.2(13) . . ?
C29 C30 C31 121.6(13) . . ?
C30 C31 C35 121.9(12) . . ?
C32 C31 C30 118.7(13) . . ?
C32 C31 C35 119.3(13) . . ?
C31 C32 C33 119.9(14) . . ?
C28 C33 C32 114.4(17) . . ?
O5 C36 O7 109.9(7) . . ?
O5 C36 C3 128.9(7) . . ?
O6 C36 O8 133.1(6) . . ?
O6 C36 C3 120.9(5) . . ?
O7 C36 C3 121.1(5) . . ?
O8 C36 C3 106.0(5) . . ?
C38 C37 O7 101.9(9) . . ?
O8 C39 C40 102.4(7) . . ?

loop_
_geom_bond_atom_site_label_1
_geom_bond_atom_site_label_2
_geom_bond_distance
_geom_bond_site_symmetry_2
_geom_bond_publ_flag
S1 O1 1.433(2) . ?
S1 O2 1.430(2) . ?
S1 N3 1.637(2) . ?
S1 C22 1.764(11) . ?
S1 C28 1.751(11) . ?
O3 C20 1.203(4) . ?
O4 C13 1.207(4) . ?
O5 C36 1.182(8) . ?
O6 C36 1.244(7) . ?
O7 C36 1.315(9) . ?
O7 C37 1.486(8) . ?
O8 C36 1.375(8) . ?
O8 C39 1.464(7) . ?
N1 C4 1.467(4) . ?
N1 C11 1.382(3) . ?
N1 C12 1.460(4) . ?
N2 C8 1.431(4) . ?
N2 C13 1.413(4) . ?
N2 C20 1.396(4) . ?
N3 C1 1.469(3) . ?
N3 C21 1.465(4) . ?
C1 C2 1.534(4) . ?
C1 C5 1.537(4) . ?
C2 C3 1.531(5) . ?
C3 C4 1.558(4) . ?
C3 C36 1.497(5) . ?
C4 C5 1.554(4) . ?
C5 C6 1.502(4) . ?
C6 C7 1.372(4) . ?
C6 C11 1.410(4) . ?
C7 C8 1.395(4) . ?
C8 C9 1.389(4) . ?
C9 C10 1.392(4) . ?
C10 C11 1.391(4) . ?
C13 C14 1.484(5) . ?
C14 C15 1.390(4) . ?
C14 C19 1.381(5) . ?
C15 C16 1.385(6) . ?
C16 C17 1.373(6) . ?
C17 C18 1.403(5) . ?
C18 C19 1.378(5) . ?
C19 C20 1.500(4) . ?
C22 C23 1.45(2) . ?
C22 C27 1.419(18) . ?
C23 C24 1.370(17) . ?
C24 C25 1.397(12) . ?
C25 C26 1.393(17) . ?
C25 C34 1.517(15) . ?
C26 C27 1.35(3) . ?
C28 C29 1.34(3) . ?
C28 C33 1.35(2) . ?
C29 C30 1.360(18) . ?
C30 C31 1.402(14) . ?
C31 C32 1.39(2) . ?
C31 C35 1.516(17) . ?
C32 C33 1.46(3) . ?
C37 C38 1.474(9) . ?
C39 C40 1.502(9) . ?

loop_
_geom_torsion_atom_site_label_1
_geom_torsion_atom_site_label_2
_geom_torsion_atom_site_label_3
_geom_torsion_atom_site_label_4
_geom_torsion
_geom_torsion_site_symmetry_1
_geom_torsion_site_symmetry_2
_geom_torsion_site_symmetry_3
_geom_torsion_site_symmetry_4
_geom_torsion_publ_flag
S1 N3 C1 C2 -91.5(3) . . . . ?
S1 N3 C1 C5 149.68(19) . . . . ?
S1 C22 C23 C24 178.1(19) . . . . ?
S1 C22 C27 C26 -175(2) . . . . ?
S1 C28 C29 C30 -178(2) . . . . ?
S1 C28 C33 C32 175(2) . . . . ?
O1 S1 N3 C1 -39.2(2) . . . . ?
O1 S1 N3 C21 172.8(3) . . . . ?
O1 S1 C22 C23 28(3) . . . . ?
O1 S1 C22 C27 -154(2) . . . . ?
O1 S1 C28 C29 22(3) . . . . ?
O1 S1 C28 C33 -156(2) . . . . ?
O2 S1 N3 C1 -168.3(2) . . . . ?
O2 S1 N3 C21 43.6(3) . . . . ?
O2 S1 C22 C23 158(2) . . . . ?
O2 S1 C22 C27 -23(3) . . . . ?
O2 S1 C28 C29 151(2) . . . . ?
O2 S1 C28 C33 -27(3) . . . . ?
O4 C13 C14 C15 0.0(6) . . . . ?
O4 C13 C14 C19 179.1(3) . . . . ?
N1 C4 C5 C1 102.3(2) . . . . ?
N1 C4 C5 C6 -19.9(3) . . . . ?
N2 C8 C9 C10 -177.8(3) . . . . ?
N2 C13 C14 C15 179.6(3) . . . . ?
N2 C13 C14 C19 -1.3(3) . . . . ?
N3 S1 C22 C23 -88(3) . . . . ?
N3 S1 C22 C27 90(3) . . . . ?
N3 S1 C28 C29 -92(3) . . . . ?
N3 S1 C28 C33 90(3) . . . . ?
N3 C1 C2 C3 -168.3(3) . . . . ?
N3 C1 C5 C4 165.9(2) . . . . ?
N3 C1 C5 C6 -81.2(3) . . . . ?
C1 C2 C3 C4 32.8(3) . . . . ?
C1 C2 C3 C36 156.3(3) . . . . ?
C1 C5 C6 C7 74.6(4) . . . . ?
C1 C5 C6 C11 -102.2(3) . . . . ?
C2 C1 C5 C4 38.8(3) . . . . ?
C2 C1 C5 C6 151.7(2) . . . . ?
C2 C3 C4 N1 -122.3(3) . . . . ?
C2 C3 C4 C5 -9.0(3) . . . . ?
C2 C3 C36 O5 12.6(12) . . . . ?
C2 C3 C36 O6 -29.1(8) . . . . ?
C2 C3 C36 O7 -163.9(7) . . . . ?
C2 C3 C36 O8 151.6(5) . . . . ?
C3 C4 C5 C1 -18.2(3) . . . . ?
C3 C4 C5 C6 -140.4(2) . . . . ?
C4 N1 C11 C6 -16.8(3) . . . . ?
C4 N1 C11 C10 166.1(3) . . . . ?
C4 C3 C36 O5 132.3(11) . . . . ?
C4 C3 C36 O6 90.6(7) . . . . ?
C4 C3 C36 O7 -44.2(8) . . . . ?
C4 C3 C36 O8 -88.7(5) . . . . ?
C4 C5 C6 C7 -172.2(3) . . . . ?
C4 C5 C6 C11 11.0(3) . . . . ?
C5 C1 C2 C3 -44.5(3) . . . . ?
C5 C6 C7 C8 -177.0(3) . . . . ?
C5 C6 C11 N1 2.9(3) . . . . ?
C5 C6 C11 C10 -179.7(3) . . . . ?
C6 C7 C8 N2 177.3(3) . . . . ?
C6 C7 C8 C9 -1.5(5) . . . . ?
C7 C6 C11 N1 -174.3(3) . . . . ?
C7 C6 C11 C10 3.1(4) . . . . ?
C7 C8 C9 C10 1.1(5) . . . . ?
C8 N2 C13 O4 0.7(5) . . . . ?
C8 N2 C13 C14 -179.0(3) . . . . ?
C8 N2 C20 O3 2.0(5) . . . . ?
C8 N2 C20 C19 179.9(3) . . . . ?
C8 C9 C10 C11 1.4(5) . . . . ?
C9 C10 C11 N1 173.4(3) . . . . ?
C9 C10 C11 C6 -3.5(4) . . . . ?
C11 N1 C4 C3 137.3(2) . . . . ?
C11 N1 C4 C5 22.8(3) . . . . ?
C11 C6 C7 C8 -0.6(4) . . . . ?
C12 N1 C4 C3 -79.9(3) . . . . ?
C12 N1 C4 C5 165.6(3) . . . . ?
C12 N1 C11 C6 -158.4(3) . . . . ?
C12 N1 C11 C10 24.4(5) . . . . ?
C13 N2 C8 C7 -120.2(3) . . . . ?
C13 N2 C8 C9 58.6(4) . . . . ?
C13 N2 C20 O3 -177.3(3) . . . . ?
C13 N2 C20 C19 0.6(3) . . . . ?
C13 C14 C15 C16 178.4(3) . . . . ?
C13 C14 C19 C18 -177.8(3) . . . . ?
C13 C14 C19 C20 1.6(3) . . . . ?
C14 C15 C16 C17 -0.4(5) . . . . ?
C14 C19 C20 O3 176.4(3) . . . . ?
C14 C19 C20 N2 -1.4(3) . . . . ?
C15 C14 C19 C18 1.4(5) . . . . ?
C15 C14 C19 C20 -179.1(3) . . . . ?
C15 C16 C17 C18 0.7(6) . . . . ?
C16 C17 C18 C19 0.0(5) . . . . ?
C17 C18 C19 C14 -1.1(5) . . . . ?
C17 C18 C19 C20 179.7(3) . . . . ?
C18 C19 C20 O3 -4.2(6) . . . . ?
C18 C19 C20 N2 178.0(3) . . . . ?
C19 C14 C15 C16 -0.7(5) . . . . ?
C20 N2 C8 C7 60.5(4) . . . . ?
C20 N2 C8 C9 -120.6(3) . . . . ?
C20 N2 C13 O4 -180.0(3) . . . . ?
C20 N2 C13 C14 0.4(3) . . . . ?
C21 N3 C1 C2 55.8(4) . . . . ?
C21 N3 C1 C5 -63.0(3) . . . . ?
C22 S1 N3 C1 79.4(8) . . . . ?
C22 S1 N3 C21 -68.6(8) . . . . ?
C22 C23 C24 C25 -2(3) . . . . ?
C23 C22 C27 C26 3(4) . . . . ?
C23 C24 C25 C26 1.2(17) . . . . ?
C23 C24 C25 C34 -178.4(13) . . . . ?
C24 C25 C26 C27 2(2) . . . . ?
C25 C26 C27 C22 -4(3) . . . . ?
C27 C22 C23 C24 0(4) . . . . ?
C28 S1 N3 C1 72.8(9) . . . . ?
C28 S1 N3 C21 -75.3(9) . . . . ?
C28 C29 C30 C31 0(3) . . . . ?
C29 C28 C33 C32 -3(5) . . . . ?
C29 C30 C31 C32 2(2) . . . . ?
C29 C30 C31 C35 178.5(15) . . . . ?
C30 C31 C32 C33 -4(2) . . . . ?
C31 C32 C33 C28 5(3) . . . . ?
C33 C28 C29 C30 0(5) . . . . ?
C34 C25 C26 C27 -178.8(17) . . . . ?
C35 C31 C32 C33 178.9(17) . . . . ?
C36 O7 C37 C38 153.0(11) . . . . ?
C36 O8 C39 C40 161.8(7) . . . . ?
C36 C3 C4 N1 113.3(4) . . . . ?
C36 C3 C4 C5 -133.4(3) . . . . ?
C37 O7 C36 O5 -7.6(13) . . . . ?
C37 O7 C36 C3 169.5(8) . . . . ?
C39 O8 C36 O6 -9.2(12) . . . . ?
C39 O8 C36 C3 169.9(6) . . . . ?

loop_
_exptl_oxdiff_crystal_face_indexfrac_h
_exptl_oxdiff_crystal_face_indexfrac_k
_exptl_oxdiff_crystal_face_indexfrac_l
_exptl_oxdiff_crystal_face_x
_exptl_oxdiff_crystal_face_y
_exptl_oxdiff_crystal_face_z
-0.9994 0.0005 -0.9999 0.0358 0.0680 -0.0704
0.9994 -0.0005 0.9999 -0.0358 -0.0680 0.0704
0.0029 1.9998 1.0026 -0.1363 0.3719 0.3482
0.9998 -0.0001 0.0001 0.0178 -0.0469 0.0591
-0.9998 0.0001 -0.0001 -0.0178 0.0469 -0.0591
-0.0029 -1.9998 -1.0026 0.1363 -0.3719 -0.3482
1.0003 0.0002 -0.9997 0.0713 -0.0258 0.0478
-1.0003 -0.0002 0.9997 -0.0713 0.0258 -0.0478
1.0007 0.0006 -1.9996 0.1249 -0.0048 0.0365
-1.0007 -0.0006 1.9996 -0.1249 0.0048 -0.0365
7.3027 2.5299 6.9874 -0.3490 0.0079 0.9371
10.7452 1.4908 -9.2320 0.6242 -0.0168 0.7811
8.2613 0.0629 11.5011 -0.4719 -0.6169 0.6299
6.5461 3.0936 -6.4941 0.3366 0.4376 0.8338
-6.5493 -3.0935 6.4889 -0.3364 -0.4373 -0.8340
-6.2565 -0.2202 -13.6446 0.6289 0.5370 -0.5622
-12.5767 -0.0361 -1.9945 -0.1153 0.6247 -0.7723

loop_
_smtbx_masks_void_nr
_smtbx_masks_void_average_x
_smtbx_masks_void_average_y
_smtbx_masks_void_average_z
_smtbx_masks_void_volume
_smtbx_masks_void_count_electrons
_smtbx_masks_void_content
1 0.000 -0.715 0.500 197.3 52.0 '1.2 C4H8O2'
2 0.500 -0.539 0.000 197.3 52.0 '1.2 C4H8O2'
